data_2224561
loop_
_publ_author_name
'Wei, Lian-Qiang'
'Zeng, Ming-Hua'
'Ng, Seik Weng'

_publ_section_title
\m-Adipato-\k^2^<i>O</i>^1^:<i>O</i>^4^-bis{[2,6-bis(1<i>H</i>-benzimidazol-2-yl-\k<i>N</i>^3^)pyridine-\k<i>N</i>](nitrato-\k<i>O</i>)lead(II)}
_journal_coeditor_code BT5131
_journal_issue 1
_journal_name_full 'Acta Crystallographica Section E'
_journal_page_first m56
_journal_paper_doi 10.1107/S1600536809052647
_journal_volume 66
_journal_year 2010
_chemical_formula_iupac '[Pb2 (C6 H8 O4) (N O3)2 (C19 H13 N5)2]'
_chemical_formula_moiety 'C44 H34 N12 O10 Pb2'
_chemical_formula_sum 'C44 H34 N12 O10 Pb2'
_chemical_formula_weight 1305.21
_chemical_name_systematic
;\m-Adipato-\k^2^<i>O</i>^1^:<i>O</i>^4^-bis{[2,6-bis(1<i>H</i>-benzimidazol-2-
yl-\k<i>N</i>^3^)pyridine-\k<i>N</i>](nitrato-\k<i>O</i>)lead(II)}
;
_space_group_IT_number 2
_symmetry_cell_setting triclinic
_symmetry_space_group_name_Hall '-P 1'
_symmetry_space_group_name_H-M 'P -1'
_atom_sites_solution_hydrogens geom
_atom_sites_solution_primary direct
_atom_sites_solution_secondary difmap
_audit_creation_method SHELXL-97
_cell_angle_alpha 106.6960(10)
_cell_angle_beta 95.3430(10)
_cell_angle_gamma 99.1170(10)
_cell_formula_units_Z 1
_cell_length_a 9.3470(7)
_cell_length_b 10.6433(8)
_cell_length_c 11.3776(8)
_cell_measurement_reflns_used 3150
_cell_measurement_temperature 293(2)
_cell_measurement_theta_max 24.8
_cell_measurement_theta_min 2.2
_cell_volume 1058.90(14)
_computing_cell_refinement 'SAINT (Bruker, 2004)'
_computing_data_collection 'APEX2 (Bruker, 2004)'
_computing_data_reduction 'SAINT (Bruker, 2004)'
_computing_molecular_graphics 'X-SEED (Barbour, 2001)'
_computing_publication_material 'publCIF (Westrip, 2009)'
_computing_structure_refinement 'SHELXL97 (Sheldrick, 2008)'
_computing_structure_solution 'SHELXS97 (Sheldrick, 2008)'
_diffrn_ambient_temperature 293(2)
_diffrn_measured_fraction_theta_full 0.976
_diffrn_measured_fraction_theta_max 0.976
_diffrn_measurement_device_type 'Bruker APEXII diffractometer'
_diffrn_measurement_method '\f and \w scans'
_diffrn_radiation_monochromator graphite
_diffrn_radiation_source 'fine-focus sealed tube'
_diffrn_radiation_type MoK\a
_diffrn_radiation_wavelength 0.71073
_diffrn_reflns_av_R_equivalents 0.0362
_diffrn_reflns_av_sigmaI/netI 0.0694
_diffrn_reflns_limit_h_max 11
_diffrn_reflns_limit_h_min -11
_diffrn_reflns_limit_k_max 13
_diffrn_reflns_limit_k_min -13
_diffrn_reflns_limit_l_max 14
_diffrn_reflns_limit_l_min -14
_diffrn_reflns_number 8299
_diffrn_reflns_theta_full 27.09
_diffrn_reflns_theta_max 27.09
_diffrn_reflns_theta_min 1.89
_diffrn_standards_decay_% 0
_diffrn_standards_interval_count 0
_diffrn_standards_interval_time 0
_diffrn_standards_number 0
_exptl_absorpt_coefficient_mu 8.017
_exptl_absorpt_correction_T_max 0.5664
_exptl_absorpt_correction_T_min 0.2297
_exptl_absorpt_correction_type multi-scan
_exptl_absorpt_process_details '(SADABS; Sheldrick, 1996)'
_exptl_crystal_colour Brown
_exptl_crystal_density_diffrn 2.047
_exptl_crystal_density_method 'not measured'
_exptl_crystal_description Block
_exptl_crystal_F_000 626
_exptl_crystal_size_max 0.26
_exptl_crystal_size_mid 0.12
_exptl_crystal_size_min 0.08
_refine_diff_density_max 1.933
_refine_diff_density_min -1.173
_refine_ls_extinction_method none
_refine_ls_goodness_of_fit_ref 1.017
_refine_ls_hydrogen_treatment constr
_refine_ls_matrix_type full
_refine_ls_number_parameters 307
_refine_ls_number_reflns 4561
_refine_ls_number_restraints 0
_refine_ls_restrained_S_all 1.017
_refine_ls_R_factor_all 0.0623
_refine_ls_R_factor_gt 0.0410
_refine_ls_shift/su_max 0.001
_refine_ls_shift/su_mean 0.001
_refine_ls_structure_factor_coef Fsqd
_refine_ls_weighting_details 'calc w=1/[\s^2^(Fo^2^)+(0.0524P)^2^] where P=(Fo^2^+2Fc^2^)/3'
_refine_ls_weighting_scheme calc
_refine_ls_wR_factor_gt 0.0895
_refine_ls_wR_factor_ref 0.0986
_reflns_number_gt 3586
_reflns_number_total 4561
_reflns_threshold_expression I>2\s(I)
_cod_data_source_file bt5131.cif
_cod_data_source_block I
_cod_depositor_comments
;
The following automatic conversions were performed:
'_symmetry_cell_setting' value 'Triclinic' changed to 'triclinic'
according to '/home/saulius/struct/CIF-dictionaries/cif_core.dic'
dictionary named 'cif_core.dic' version 2.4.1 from
2010-06-29.

'_exptl_absorpt_correction_type' value 'Multi-scan' changed
to 'multi-scan' according to
'/home/saulius/struct/CIF-dictionaries/cif_core.dic' dictionary named
'cif_core.dic' version 2.4.1 from 2010-06-29.

Automatic conversion script
Id: cif_fix_enum 1527 2010-12-29 10:47:43Z saulius 

The following automatic conversions were performed:

'_symmetry_cell_setting' value 'Triclinic' changed to 'triclinic'
according to /home/saulius/struct/CIF-dictionaries/cif_core.dic
dictionary named 'cif_core.dic' version 2.4.1 from
2010-06-29.

'_exptl_absorpt_correction_type' value 'Multi-scan'
changed to 'multi-scan' according to
/home/saulius/struct/CIF-dictionaries/cif_core.dic dictionary named
'cif_core.dic' version 2.4.1 from 2010-06-29.

Automatic conversion script
Id: cif_fix_values 1715 2011-07-08 13:25:40Z adriana 
;
_cod_original_cell_volume 1058.90(10)
_cod_database_code 2224561
_cod_database_fobs_code 2224561

loop_
_symmetry_equiv_pos_as_xyz
'x, y, z'
'-x, -y, -z'

loop_
_atom_site_type_symbol
_atom_site_label
_atom_site_fract_x
_atom_site_fract_y
_atom_site_fract_z
_atom_site_U_iso_or_equiv
_atom_site_adp_type
_atom_site_calc_flag
_atom_site_refinement_flags
_atom_site_occupancy
_atom_site_disorder_assembly
_atom_site_disorder_group
Pb Pb1 1.07669(3) 0.71714(3) 0.65491(3) 0.02682(11) Uani d . 1 . .
O O1 0.8637(6) 0.6980(5) 0.5092(5) 0.0341(13) Uani d . 1 . .
O O2 0.8304(6) 0.4985(5) 0.5330(5) 0.0381(13) Uani d . 1 . .
O O3 1.2560(7) 0.8902(7) 0.8623(6) 0.0579(18) Uani d . 1 . .
O O4 1.3952(11) 0.7543(10) 0.8022(10) 0.126(5) Uani d . 1 . .
O O5 1.4055(12) 0.8554(14) 0.9916(9) 0.141(5) Uani d . 1 . .
N N1 1.1854(7) 0.8782(6) 0.5449(5) 0.0286(14) Uani d . 1 . .
N N2 1.2263(6) 1.0797(6) 0.5237(5) 0.0274(14) Uani d . 1 . .
H H2 1.2215 1.1621 0.5343 0.033 Uiso calc R 1 . .
N N3 1.0091(7) 0.9473(6) 0.7236(5) 0.0251(13) Uani d . 1 . .
N N4 0.8962(7) 0.7470(6) 0.8149(6) 0.0329(15) Uani d . 1 . .
N N5 0.7760(7) 0.8747(6) 0.9451(6) 0.0352(16) Uani d . 1 . .
H H5 0.7435 0.9440 0.9839 0.042 Uiso calc R 1 . .
N N6 1.3504(9) 0.8307(8) 0.8859(7) 0.052(2) Uani d . 1 . .
C C1 1.2754(8) 0.8763(7) 0.4564(7) 0.0262(16) Uani d . 1 . .
C C2 1.3328(9) 0.7741(8) 0.3826(7) 0.0324(18) Uani d . 1 . .
H H2A 1.3132 0.6882 0.3893 0.039 Uiso calc R 1 . .
C C3 1.4197(9) 0.8036(8) 0.2989(7) 0.0349(19) Uani d . 1 . .
H H3 1.4600 0.7366 0.2490 0.042 Uiso calc R 1 . .
C C4 1.4490(9) 0.9331(9) 0.2873(7) 0.0369(19) Uani d . 1 . .
H H4 1.5085 0.9499 0.2303 0.044 Uiso calc R 1 . .
C C5 1.3918(8) 1.0343(8) 0.3581(7) 0.0350(19) Uani d . 1 . .
H H5A 1.4106 1.1200 0.3508 0.042 Uiso calc R 1 . .
C C6 1.3046(8) 1.0032(7) 0.4412(7) 0.0278(16) Uani d . 1 . .
C C7 1.1608(8) 1.0009(7) 0.5828(6) 0.0258(16) Uani d . 1 . .
C C8 1.0701(7) 1.0443(7) 0.6764(6) 0.0208(14) Uani d . 1 . .
C C9 1.0481(8) 1.1737(7) 0.7213(8) 0.0344(18) Uani d . 1 . .
H H9 1.0887 1.2392 0.6882 0.041 Uiso calc R 1 . .
C C10 0.9640(9) 1.2052(8) 0.8172(7) 0.038(2) Uani d . 1 . .
H H10 0.9509 1.2926 0.8495 0.045 Uiso calc R 1 . .
C C11 0.9004(9) 1.1077(8) 0.8642(7) 0.0340(18) Uani d . 1 . .
H H11 0.8428 1.1276 0.9269 0.041 Uiso calc R 1 . .
C C12 0.9248(8) 0.9783(7) 0.8148(7) 0.0263(16) Uani d . 1 . .
C C13 0.8642(8) 0.8677(8) 0.8563(7) 0.0299(17) Uani d . 1 . .
C C14 0.7477(9) 0.7502(8) 0.9616(8) 0.0345(18) Uani d . 1 . .
C C15 0.6696(9) 0.7026(9) 1.0431(8) 0.041(2) Uani d . 1 . .
H H15 0.6169 0.7550 1.0960 0.049 Uiso calc R 1 . .
C C16 0.6744(9) 0.5751(10) 1.0410(8) 0.046(2) Uani d . 1 . .
H H16 0.6258 0.5401 1.0958 0.056 Uiso calc R 1 . .
C C17 0.7503(11) 0.4942(10) 0.9588(9) 0.056(3) Uani d . 1 . .
H H17 0.7483 0.4066 0.9590 0.067 Uiso calc R 1 . .
C C18 0.8266(11) 0.5409(9) 0.8793(9) 0.050(2) Uani d . 1 . .
H H18 0.8782 0.4876 0.8261 0.060 Uiso calc R 1 . .
C C19 0.8245(9) 0.6720(8) 0.8805(7) 0.0333(18) Uani d . 1 . .
C C20 0.7885(8) 0.5807(7) 0.4878(7) 0.0264(16) Uani d . 1 . .
C C21 0.6450(8) 0.5467(8) 0.4015(8) 0.039(2) Uani d . 1 . .
H H21A 0.6606 0.4989 0.3187 0.047 Uiso calc R 1 . .
H H21B 0.6159 0.6292 0.3982 0.047 Uiso calc R 1 . .
C C22 0.5208(9) 0.4628(8) 0.4384(7) 0.038(2) Uani d . 1 . .
H H22A 0.5500 0.3811 0.4443 0.045 Uiso calc R 1 . .
H H22B 0.4361 0.4383 0.3746 0.045 Uiso calc R 1 . .

loop_
_atom_site_aniso_label
_atom_site_aniso_U_11
_atom_site_aniso_U_22
_atom_site_aniso_U_33
_atom_site_aniso_U_12
_atom_site_aniso_U_13
_atom_site_aniso_U_23
Pb1 0.02973(17) 0.02289(16) 0.03042(16) 0.00981(11) 0.00830(11) 0.00846(11)
O1 0.030(3) 0.025(3) 0.046(3) 0.003(2) 0.003(3) 0.013(2)
O2 0.041(3) 0.027(3) 0.051(4) 0.009(3) 0.010(3) 0.016(3)
O3 0.053(4) 0.060(4) 0.052(4) 0.031(4) -0.009(3) -0.001(3)
O4 0.127(9) 0.126(9) 0.097(7) 0.085(7) -0.009(6) -0.034(6)
O5 0.122(9) 0.244(14) 0.055(6) 0.098(9) -0.008(6) 0.017(7)
N1 0.035(4) 0.022(3) 0.030(3) 0.007(3) 0.011(3) 0.008(3)
N2 0.030(3) 0.022(3) 0.031(3) 0.006(3) 0.007(3) 0.008(3)
N3 0.031(3) 0.019(3) 0.025(3) 0.009(3) 0.003(3) 0.004(2)
N4 0.038(4) 0.029(4) 0.036(4) 0.011(3) 0.016(3) 0.010(3)
N5 0.033(4) 0.033(4) 0.039(4) 0.010(3) 0.019(3) 0.004(3)
N6 0.057(5) 0.062(5) 0.037(4) 0.029(4) 0.006(4) 0.005(4)
C1 0.022(4) 0.025(4) 0.028(4) 0.002(3) -0.002(3) 0.007(3)
C2 0.042(5) 0.027(4) 0.032(4) 0.014(4) 0.011(4) 0.010(3)
C3 0.036(5) 0.042(5) 0.027(4) 0.014(4) 0.010(3) 0.006(3)
C4 0.036(5) 0.050(5) 0.027(4) 0.007(4) 0.007(4) 0.015(4)
C5 0.033(4) 0.033(4) 0.040(5) -0.003(4) 0.002(4) 0.019(4)
C6 0.022(4) 0.030(4) 0.028(4) 0.004(3) 0.000(3) 0.005(3)
C7 0.025(4) 0.024(4) 0.024(4) 0.000(3) 0.001(3) 0.004(3)
C8 0.009(3) 0.027(4) 0.020(3) 0.002(3) -0.007(3) 0.002(3)
C9 0.032(4) 0.022(4) 0.045(5) 0.000(3) -0.005(4) 0.012(3)
C10 0.050(5) 0.023(4) 0.039(5) 0.018(4) 0.011(4) -0.001(3)
C11 0.034(4) 0.034(4) 0.031(4) 0.009(4) 0.013(3) 0.001(3)
C12 0.029(4) 0.019(4) 0.030(4) 0.010(3) 0.003(3) 0.003(3)
C13 0.028(4) 0.029(4) 0.029(4) 0.005(3) 0.002(3) 0.005(3)
C14 0.034(5) 0.027(4) 0.042(5) 0.004(3) 0.005(4) 0.011(4)
C15 0.027(4) 0.049(5) 0.048(5) 0.003(4) 0.018(4) 0.015(4)
C16 0.038(5) 0.060(6) 0.047(5) -0.003(4) 0.012(4) 0.029(5)
C17 0.068(7) 0.047(6) 0.046(6) -0.006(5) 0.008(5) 0.013(5)
C18 0.070(7) 0.032(5) 0.054(6) 0.016(5) 0.027(5) 0.014(4)
C19 0.033(4) 0.032(4) 0.035(4) 0.009(4) 0.012(4) 0.007(3)
C20 0.026(4) 0.019(4) 0.031(4) 0.003(3) 0.012(3) 0.002(3)
C21 0.036(5) 0.036(5) 0.041(5) -0.005(4) 0.004(4) 0.012(4)
C22 0.032(4) 0.035(5) 0.036(5) 0.000(4) 0.006(4) -0.001(4)

loop_
_atom_type_symbol
_atom_type_description
_atom_type_scat_dispersion_real
_atom_type_scat_dispersion_imag
_atom_type_scat_source
C C 0.0033 0.0016 'International Tables Vol C Tables 4.2.6.8 and 6.1.1.4'
H H 0.0000 0.0000 'International Tables Vol C Tables 4.2.6.8 and 6.1.1.4'
N N 0.0061 0.0033 'International Tables Vol C Tables 4.2.6.8 and 6.1.1.4'
O O 0.0106 0.0060 'International Tables Vol C Tables 4.2.6.8 and 6.1.1.4'
Pb Pb -3.3944 10.1111 'International Tables Vol C Tables 4.2.6.8 and 6.1.1.4'

loop_
_geom_angle_atom_site_label_1
_geom_angle_atom_site_label_2
_geom_angle_atom_site_label_3
_geom_angle_site_symmetry_1
_geom_angle_site_symmetry_3
_geom_angle
_geom_angle_publ_flag
O1 Pb1 N1 . . 81.15(19) ?
O1 Pb1 N3 . . 76.12(18) ?
N1 Pb1 N3 . . 65.32(19) ?
O1 Pb1 N4 . . 83.9(2) ?
N1 Pb1 N4 . . 129.70(19) ?
N3 Pb1 N4 . . 64.51(19) ?
O1 Pb1 O3 . . 142.75(18) ?
N1 Pb1 O3 . . 84.8(2) ?
N3 Pb1 O3 . . 66.66(19) ?
N4 Pb1 O3 . . 78.9(2) ?
O1 Pb1 O2 . . 47.51(16) ?
N1 Pb1 O2 . . 121.65(18) ?
N3 Pb1 O2 . . 114.54(17) ?
N4 Pb1 O2 . . 77.49(18) ?
O3 Pb1 O2 . . 152.3(2) ?
O1 Pb1 O2 . 2_766 89.14(17) ?
N1 Pb1 O2 . 2_766 87.79(17) ?
N3 Pb1 O2 . 2_766 150.76(17) ?
N4 Pb1 O2 . 2_766 139.77(18) ?
O3 Pb1 O2 . 2_766 124.72(17) ?
O2 Pb1 O2 . 2_766 68.94(18) ?
O1 Pb1 O4 . . 167.8(3) ?
N1 Pb1 O4 . . 88.3(3) ?
N3 Pb1 O4 . . 105.0(2) ?
N4 Pb1 O4 . . 107.6(2) ?
O3 Pb1 O4 . . 40.80(19) ?
O2 Pb1 O4 . . 137.4(2) ?
O2 Pb1 O4 2_766 . 84.36(19) ?
C20 O1 Pb1 . . 106.6(5) ?
C20 O2 Pb1 . . 83.5(4) ?
N6 O3 Pb1 . . 105.7(5) ?
N6 O4 Pb1 . . 84.3(6) ?
C7 N1 C1 . . 106.2(6) ?
C7 N1 Pb1 . . 116.8(4) ?
C1 N1 Pb1 . . 136.9(5) ?
C7 N2 C6 . . 107.1(6) ?
C7 N2 H2 . . 126.5 ?
C6 N2 H2 . . 126.5 ?
C12 N3 C8 . . 119.6(6) ?
C12 N3 Pb1 . . 120.8(5) ?
C8 N3 Pb1 . . 119.3(4) ?
C13 N4 C19 . . 105.6(6) ?
C13 N4 Pb1 . . 116.7(5) ?
C19 N4 Pb1 . . 137.6(5) ?
C13 N5 C14 . . 107.4(6) ?
C13 N5 H5 . . 126.3 ?
C14 N5 H5 . . 126.3 ?
O5 N6 O4 . . 120.5(10) ?
O5 N6 O3 . . 119.2(9) ?
O4 N6 O3 . . 120.1(9) ?
N1 C1 C2 . . 131.7(7) ?
N1 C1 C6 . . 109.1(6) ?
C2 C1 C6 . . 119.2(7) ?
C3 C2 C1 . . 118.0(8) ?
C3 C2 H2A . . 121.0 ?
C1 C2 H2A . . 121.0 ?
C2 C3 C4 . . 121.4(7) ?
C2 C3 H3 . . 119.3 ?
C4 C3 H3 . . 119.3 ?
C5 C4 C3 . . 121.3(7) ?
C5 C4 H4 . . 119.3 ?
C3 C4 H4 . . 119.3 ?
C4 C5 C6 . . 116.6(7) ?
C4 C5 H5A . . 121.7 ?
C6 C5 H5A . . 121.7 ?
C5 C6 C1 . . 123.5(7) ?
C5 C6 N2 . . 131.7(7) ?
C1 C6 N2 . . 104.8(6) ?
N1 C7 N2 . . 112.8(6) ?
N1 C7 C8 . . 123.6(7) ?
N2 C7 C8 . . 123.6(7) ?
N3 C8 C9 . . 120.6(6) ?
N3 C8 C7 . . 114.8(6) ?
C9 C8 C7 . . 124.5(7) ?
C8 C9 C10 . . 119.2(7) ?
C8 C9 H9 . . 120.4 ?
C10 C9 H9 . . 120.4 ?
C11 C10 C9 . . 120.6(7) ?
C11 C10 H10 . . 119.7 ?
C9 C10 H10 . . 119.7 ?
C10 C11 C12 . . 118.0(7) ?
C10 C11 H11 . . 121.0 ?
C12 C11 H11 . . 121.0 ?
N3 C12 C11 . . 121.9(7) ?
N3 C12 C13 . . 114.9(6) ?
C11 C12 C13 . . 123.2(7) ?
N4 C13 N5 . . 111.9(7) ?
N4 C13 C12 . . 122.8(7) ?
N5 C13 C12 . . 125.2(7) ?
N5 C14 C15 . . 131.9(8) ?
N5 C14 C19 . . 105.6(7) ?
C15 C14 C19 . . 122.4(8) ?
C16 C15 C14 . . 116.2(8) ?
C16 C15 H15 . . 121.9 ?
C14 C15 H15 . . 121.9 ?
C15 C16 C17 . . 122.1(8) ?
C15 C16 H16 . . 118.9 ?
C17 C16 H16 . . 118.9 ?
C18 C17 C16 . . 121.6(9) ?
C18 C17 H17 . . 119.2 ?
C16 C17 H17 . . 119.2 ?
C17 C18 C19 . . 117.3(9) ?
C17 C18 H18 . . 121.3 ?
C19 C18 H18 . . 121.3 ?
N4 C19 C14 . . 109.5(7) ?
N4 C19 C18 . . 130.0(7) ?
C14 C19 C18 . . 120.4(8) ?
O2 C20 O1 . . 122.3(7) ?
O2 C20 C21 . . 121.4(7) ?
O1 C20 C21 . . 116.4(7) ?
C20 C21 C22 . . 114.5(7) ?
C20 C21 H21A . . 108.6 ?
C22 C21 H21A . . 108.6 ?
C20 C21 H21B . . 108.6 ?
C22 C21 H21B . . 108.6 ?
H21A C21 H21B . . 107.6 ?
C21 C22 C22 . 2_666 111.7(8) ?
C21 C22 H22A . . 109.3 ?
C22 C22 H22A 2_666 . 109.3 ?
C21 C22 H22B . . 109.3 ?
C22 C22 H22B 2_666 . 109.3 ?
H22A C22 H22B . . 107.9 ?

loop_
_geom_bond_atom_site_label_1
_geom_bond_atom_site_label_2
_geom_bond_site_symmetry_2
_geom_bond_distance
_geom_bond_publ_flag
Pb1 O1 . 2.411(5) ?
Pb1 N1 . 2.541(6) ?
Pb1 N3 . 2.548(6) ?
Pb1 N4 . 2.583(6) ?
Pb1 O3 . 2.749(6) ?
Pb1 O2 . 2.914(6) ?
Pb1 O2 2_766 2.958(5) ?
Pb1 O4 . 3.185(10) ?
O1 C20 . 1.275(9) ?
O2 C20 . 1.231(9) ?
O3 N6 . 1.217(9) ?
O4 N6 . 1.216(11) ?
O5 N6 . 1.200(11) ?
N1 C7 . 1.317(9) ?
N1 C1 . 1.369(9) ?
N2 C7 . 1.330(9) ?
N2 C6 . 1.399(9) ?
N2 H2 . 0.8600 ?
N3 C12 . 1.358(9) ?
N3 C8 . 1.367(9) ?
N4 C13 . 1.327(9) ?
N4 C19 . 1.382(10) ?
N5 C13 . 1.356(9) ?
N5 C14 . 1.379(10) ?
N5 H5 . 0.8600 ?
C1 C2 . 1.386(10) ?
C1 C6 . 1.399(10) ?
C2 C3 . 1.378(11) ?
C2 H2A . 0.9300 ?
C3 C4 . 1.408(11) ?
C3 H3 . 0.9300 ?
C4 C5 . 1.364(11) ?
C4 H4 . 0.9300 ?
C5 C6 . 1.380(11) ?
C5 H5A . 0.9300 ?
C7 C8 . 1.441(10) ?
C8 C9 . 1.381(10) ?
C9 C10 . 1.397(11) ?
C9 H9 . 0.9300 ?
C10 C11 . 1.378(11) ?
C10 H10 . 0.9300 ?
C11 C12 . 1.393(10) ?
C11 H11 . 0.9300 ?
C12 C13 . 1.445(11) ?
C14 C15 . 1.389(11) ?
C14 C19 . 1.389(11) ?
C15 C16 . 1.359(12) ?
C15 H15 . 0.9300 ?
C16 C17 . 1.405(13) ?
C16 H16 . 0.9300 ?
C17 C18 . 1.356(13) ?
C17 H17 . 0.9300 ?
C18 C19 . 1.394(12) ?
C18 H18 . 0.9300 ?
C20 C21 . 1.513(11) ?
C21 C22 . 1.516(11) ?
C21 H21A . 0.9700 ?
C21 H21B . 0.9700 ?
C22 C22 2_666 1.519(14) ?
C22 H22A . 0.9700 ?
C22 H22B . 0.9700 ?

loop_
_geom_hbond_atom_site_label_D
_geom_hbond_atom_site_label_H
_geom_hbond_atom_site_label_A
_geom_hbond_site_symmetry_A
_geom_hbond_distance_DH
_geom_hbond_distance_HA
_geom_hbond_distance_DA
_geom_hbond_angle_DHA
_geom_hbond_publ_flag
N2 H2 O1 2_776 0.86 1.95 2.744(8) 152 y
N5 H5 O3 2_777 0.86 2.10 2.891(9) 153 y

loop_
_geom_torsion_atom_site_label_1
_geom_torsion_atom_site_label_2
_geom_torsion_atom_site_label_3
_geom_torsion_atom_site_label_4
_geom_torsion_site_symmetry_1
_geom_torsion_site_symmetry_2
_geom_torsion_site_symmetry_3
_geom_torsion_site_symmetry_4
_geom_torsion
_geom_torsion_publ_flag
N1 Pb1 O1 C20 . . . . 151.2(5) ?
N3 Pb1 O1 C20 . . . . -142.2(5) ?
N4 Pb1 O1 C20 . . . . -77.0(5) ?
O3 Pb1 O1 C20 . . . . -139.6(5) ?
O2 Pb1 O1 C20 . . . . 1.6(4) ?
O2 Pb1 O1 C20 2_766 . . . 63.3(5) ?
O4 Pb1 O1 C20 . . . . 120.9(10) ?
O1 Pb1 O2 C20 . . . . -1.6(4) ?
N1 Pb1 O2 C20 . . . . -37.5(5) ?
N3 Pb1 O2 C20 . . . . 37.6(5) ?
N4 Pb1 O2 C20 . . . . 91.7(4) ?
O3 Pb1 O2 C20 . . . . 123.7(5) ?
O2 Pb1 O2 C20 2_766 . . . -110.9(5) ?
O4 Pb1 O2 C20 . . . . -165.8(4) ?
O1 Pb1 O3 N6 . . . . -178.2(5) ?
N1 Pb1 O3 N6 . . . . -110.1(6) ?
N3 Pb1 O3 N6 . . . . -175.4(7) ?
N4 Pb1 O3 N6 . . . . 117.7(6) ?
O2 Pb1 O3 N6 . . . . 85.9(7) ?
O2 Pb1 O3 N6 2_766 . . . -26.4(7) ?
O4 Pb1 O3 N6 . . . . -16.7(6) ?
O1 Pb1 O4 N6 . . . . 130.1(9) ?
N1 Pb1 O4 N6 . . . . 100.2(8) ?
N3 Pb1 O4 N6 . . . . 36.4(8) ?
N4 Pb1 O4 N6 . . . . -31.1(8) ?
O3 Pb1 O4 N6 . . . . 16.2(6) ?
O2 Pb1 O4 N6 . . . . -121.7(7) ?
O2 Pb1 O4 N6 2_766 . . . -171.8(8) ?
O1 Pb1 N1 C7 . . . . 82.8(5) ?
N3 Pb1 N1 C7 . . . . 4.0(5) ?
N4 Pb1 N1 C7 . . . . 8.3(6) ?
O3 Pb1 N1 C7 . . . . -62.6(5) ?
O2 Pb1 N1 C7 . . . . 108.7(5) ?
O2 Pb1 N1 C7 2_766 . . . 172.2(5) ?
O4 Pb1 N1 C7 . . . . -103.4(5) ?
O1 Pb1 N1 C1 . . . . -102.3(7) ?
N3 Pb1 N1 C1 . . . . 179.0(8) ?
N4 Pb1 N1 C1 . . . . -176.8(6) ?
O3 Pb1 N1 C1 . . . . 112.3(7) ?
O2 Pb1 N1 C1 . . . . -76.3(7) ?
O2 Pb1 N1 C1 2_766 . . . -12.8(7) ?
O4 Pb1 N1 C1 . . . . 71.6(7) ?
O1 Pb1 N3 C12 . . . . 95.3(6) ?
N1 Pb1 N3 C12 . . . . -178.2(6) ?
N4 Pb1 N3 C12 . . . . 5.5(5) ?
O3 Pb1 N3 C12 . . . . -83.0(6) ?
O2 Pb1 N3 C12 . . . . 66.7(6) ?
O2 Pb1 N3 C12 2_766 . . . 157.1(5) ?
O4 Pb1 N3 C12 . . . . -97.2(6) ?
O1 Pb1 N3 C8 . . . . -91.0(5) ?
N1 Pb1 N3 C8 . . . . -4.5(5) ?
N4 Pb1 N3 C8 . . . . 179.2(5) ?
O3 Pb1 N3 C8 . . . . 90.7(5) ?
O2 Pb1 N3 C8 . . . . -119.6(5) ?
O2 Pb1 N3 C8 2_766 . . . -29.2(7) ?
O4 Pb1 N3 C8 . . . . 76.5(5) ?
O1 Pb1 N4 C13 . . . . -80.3(6) ?
N1 Pb1 N4 C13 . . . . -7.2(7) ?
N3 Pb1 N4 C13 . . . . -2.9(5) ?
O3 Pb1 N4 C13 . . . . 66.4(6) ?
O2 Pb1 N4 C13 . . . . -128.1(6) ?
O2 Pb1 N4 C13 2_766 . . . -161.8(5) ?
O4 Pb1 N4 C13 . . . . 95.7(6) ?
O1 Pb1 N4 C19 . . . . 104.9(8) ?
N1 Pb1 N4 C19 . . . . 178.1(7) ?
N3 Pb1 N4 C19 . . . . -177.6(9) ?
O3 Pb1 N4 C19 . . . . -108.3(8) ?
O2 Pb1 N4 C19 . . . . 57.2(8) ?
O2 Pb1 N4 C19 2_766 . . . 23.5(9) ?
O4 Pb1 N4 C19 . . . . -79.0(8) ?
Pb1 O4 N6 O5 . . . . 156.9(12) ?
Pb1 O4 N6 O3 . . . . -28.4(10) ?
Pb1 O3 N6 O5 . . . . -150.5(10) ?
Pb1 O3 N6 O4 . . . . 34.7(12) ?
C7 N1 C1 C2 . . . . -177.7(8) ?
Pb1 N1 C1 C2 . . . . 7.0(13) ?
C7 N1 C1 C6 . . . . -0.2(8) ?
Pb1 N1 C1 C6 . . . . -175.5(5) ?
N1 C1 C2 C3 . . . . 178.9(8) ?
C6 C1 C2 C3 . . . . 1.6(11) ?
C1 C2 C3 C4 . . . . -0.5(12) ?
C2 C3 C4 C5 . . . . -0.3(13) ?
C3 C4 C5 C6 . . . . 0.1(12) ?
C4 C5 C6 C1 . . . . 1.0(12) ?
C4 C5 C6 N2 . . . . -177.8(8) ?
N1 C1 C6 C5 . . . . -179.8(7) ?
C2 C1 C6 C5 . . . . -1.9(12) ?
N1 C1 C6 N2 . . . . -0.7(8) ?
C2 C1 C6 N2 . . . . 177.2(7) ?
C7 N2 C6 C5 . . . . -179.7(8) ?
C7 N2 C6 C1 . . . . 1.3(8) ?
C1 N1 C7 N2 . . . . 1.1(9) ?
Pb1 N1 C7 N2 . . . . 177.5(5) ?
C1 N1 C7 C8 . . . . 179.9(7) ?
Pb1 N1 C7 C8 . . . . -3.7(9) ?
C6 N2 C7 N1 . . . . -1.6(9) ?
C6 N2 C7 C8 . . . . 179.7(6) ?
C12 N3 C8 C9 . . . . 0.7(10) ?
Pb1 N3 C8 C9 . . . . -173.1(5) ?
C12 N3 C8 C7 . . . . 178.2(6) ?
Pb1 N3 C8 C7 . . . . 4.4(8) ?
N1 C7 C8 N3 . . . . -0.4(10) ?
N2 C7 C8 N3 . . . . 178.2(6) ?
N1 C7 C8 C9 . . . . 177.0(7) ?
N2 C7 C8 C9 . . . . -4.4(11) ?
N3 C8 C9 C10 . . . . 0.8(11) ?
C7 C8 C9 C10 . . . . -176.4(7) ?
C8 C9 C10 C11 . . . . -1.8(12) ?
C9 C10 C11 C12 . . . . 1.2(12) ?
C8 N3 C12 C11 . . . . -1.3(11) ?
Pb1 N3 C12 C11 . . . . 172.4(6) ?
C8 N3 C12 C13 . . . . 179.1(6) ?
Pb1 N3 C12 C13 . . . . -7.3(9) ?
C10 C11 C12 N3 . . . . 0.4(12) ?
C10 C11 C12 C13 . . . . 180.0(8) ?
C19 N4 C13 N5 . . . . 0.0(9) ?
Pb1 N4 C13 N5 . . . . -176.3(5) ?
C19 N4 C13 C12 . . . . 176.8(7) ?
Pb1 N4 C13 C12 . . . . 0.5(10) ?
C14 N5 C13 N4 . . . . -0.6(9) ?
C14 N5 C13 C12 . . . . -177.2(7) ?
N3 C12 C13 N4 . . . . 4.4(11) ?
C11 C12 C13 N4 . . . . -175.2(8) ?
N3 C12 C13 N5 . . . . -179.3(7) ?
C11 C12 C13 N5 . . . . 1.1(12) ?
C13 N5 C14 C15 . . . . 177.1(9) ?
C13 N5 C14 C19 . . . . 0.8(9) ?
N5 C14 C15 C16 . . . . -174.5(9) ?
C19 C14 C15 C16 . . . . 1.2(13) ?
C14 C15 C16 C17 . . . . -1.8(14) ?
C15 C16 C17 C18 . . . . 1.9(16) ?
C16 C17 C18 C19 . . . . -1.2(16) ?
C13 N4 C19 C14 . . . . 0.5(9) ?
Pb1 N4 C19 C14 . . . . 175.6(6) ?
C13 N4 C19 C18 . . . . -176.0(9) ?
Pb1 N4 C19 C18 . . . . -0.9(15) ?
N5 C14 C19 N4 . . . . -0.8(9) ?
C15 C14 C19 N4 . . . . -177.5(8) ?
N5 C14 C19 C18 . . . . 176.1(8) ?
C15 C14 C19 C18 . . . . -0.6(13) ?
C17 C18 C19 N4 . . . . 176.8(9) ?
C17 C18 C19 C14 . . . . 0.6(14) ?
Pb1 O2 C20 O1 . . . . 2.6(7) ?
Pb1 O2 C20 C21 . . . . -178.5(7) ?
Pb1 O1 C20 O2 . . . . -3.2(8) ?
Pb1 O1 C20 C21 . . . . 177.8(5) ?
O2 C20 C21 C22 . . . . 39.6(10) ?
O1 C20 C21 C22 . . . . -141.5(7) ?
C20 C21 C22 C22 . . . 2_666 64.3(12) ?
